data_7221046
loop_
_publ_author_name
'Hong, Y.-S.'
'Kim, S.-J.'
'Choy, J.-H.'

_publ_section_title
;
 B-site cation arrangement and crystal structure of layered perovskite
 compounds Cs Ln2 Ti2 Nb O10 (Ln = La, Pr, Nd, Sm) and Cs Ca La Ti Nb2 O10
;
_journal_name_full 'Journal of Materials Chemistry'
_journal_page_first 1209
_journal_page_last 1214
_journal_volume 10
_journal_year 2000
_chemical_formula_sum 'Cs Nb Nd2 O10 Ti2'
_chemical_name_systematic 'Cs Nd2 (Ti2 Nb O10)'
_space_group_IT_number 123
_symmetry_space_group_name_Hall '-P 4 2'
_symmetry_space_group_name_H-M 'P 4/m m m'
_cell_angle_alpha 90
_cell_angle_beta 90
_cell_angle_gamma 90
_cell_formula_units_Z 1
_cell_length_a 3.8319
_cell_length_b 3.8319
_cell_length_c 15.2764
_cell_volume 224.310
_citation_journal_id_ASTM JMACEP
_cod_data_source_file Hong_JMACEP_2000_1537.cif
_cod_data_source_block Cs1Nb1Nd2O10Ti2
_cod_original_cell_volume 224.3103
_cod_original_formula_sum 'Cs1 Nb1 Nd2 O10 Ti2'
_cod_database_code 7221046

loop_
_symmetry_equiv_pos_as_xyz
x,y,z
-y,x,z
-x,-y,z
y,-x,z
x,-y,-z
y,x,-z
-x,y,-z
-y,-x,-z
-x,-y,-z
y,-x,-z
x,y,-z
-y,x,-z
-x,y,z
-y,-x,z
x,-y,z
y,x,z

loop_
_atom_site_label
_atom_site_type_symbol
_atom_site_fract_x
_atom_site_fract_y
_atom_site_fract_z
_atom_site_occupancy
_atom_site_U_iso_or_equiv
O1 O-2 0.104 0.5 0 0.5 0.0
O4 O-2 0 0 0.3985 1 0.0
Ti2 Ti+4 0 0 0 1 0.0
Ti1 Ti+4 0 0 0.2825 0.5 0.0
O3 O-2 0 0.5 0.2413 1 0.0
Nb1 Nb+5 0 0 0.2825 0.5 0.0
Nd1 Nd+3 0.5 0.5 0.1425 1 0.0
Cs1 Cs+1 0.5 0.5 0.5 1 0.0
O2 O-2 0 0 0.1335 1 0.0
